data_7218963
loop_
_publ_author_name
'Ji, Baoming'
'deng, dong sheng'
'Ma, Junying'
'Sun, Chaowei'
'Zhao, Bin'

_publ_section_title
;
 Two- and Three-Dimensional Lanthanide-Based Coordination Polymers
 Assembled by the Synergistic Effect of Various Lanthanide Radii and
 Flexibility of a New Binicotinate-Containing Ligand: in Situ Synthesis,
 Structures, and Properties
;
_journal_name_full 'RSC Adv.'
_journal_paper_doi 10.1039/C4RA12714E
_journal_year 2014
_chemical_formula_sum 'C12 H9 Ho N2 O8'
_chemical_formula_weight 474.14
_chemical_name_systematic
;

 ?

;
_space_group_IT_number 60
_symmetry_cell_setting orthorhombic
_symmetry_space_group_name_Hall '-P 2n 2ab'
_symmetry_space_group_name_H-M 'P b c n'
_atom_sites_solution_hydrogens geom
_atom_sites_solution_primary direct
_atom_sites_solution_secondary difmap
_audit_creation_method SHELXL-97
_audit_update_record
;
2013-12-09 deposited with the CCDC.
2014-11-28 downloaded from the CCDC.
;
_cell_angle_alpha 90.00
_cell_angle_beta 90.00
_cell_angle_gamma 90.00
_cell_formula_units_Z 4
_cell_length_a 8.446(4)
_cell_length_b 21.009(10)
_cell_length_c 8.016(4)
_cell_measurement_reflns_used 5505
_cell_measurement_temperature 296(2)
_cell_measurement_theta_max 28.10
_cell_measurement_theta_min 2.60
_cell_volume 1422.4(12)
_computing_cell_refinement 'Bruker SMART'
_computing_data_collection 'Bruker SMART'
_computing_data_reduction 'Bruker SAINT'
_computing_molecular_graphics 'Bruker SHELXTL'
_computing_publication_material 'Bruker SHELXTL'
_computing_structure_refinement 'SHELXL-97 (Sheldrick, 1997)'
_computing_structure_solution 'SHELXS-97 (Sheldrick, 1990)'
_diffrn_ambient_temperature 296(2)
_diffrn_measured_fraction_theta_full 0.998
_diffrn_measured_fraction_theta_max 0.998
_diffrn_measurement_device_type 'CCD area detector'
_diffrn_measurement_method 'phi and omega scans'
_diffrn_radiation_monochromator graphite
_diffrn_radiation_source 'fine-focus sealed tube'
_diffrn_radiation_type MoK\a
_diffrn_radiation_wavelength 0.71073
_diffrn_reflns_av_R_equivalents 0.0266
_diffrn_reflns_av_sigmaI/netI 0.0172
_diffrn_reflns_limit_h_max 10
_diffrn_reflns_limit_h_min -10
_diffrn_reflns_limit_k_max 25
_diffrn_reflns_limit_k_min -25
_diffrn_reflns_limit_l_max 9
_diffrn_reflns_limit_l_min -9
_diffrn_reflns_number 8996
_diffrn_reflns_theta_full 25.49
_diffrn_reflns_theta_max 25.49
_diffrn_reflns_theta_min 2.60
_diffrn_standards_number 0
_exptl_absorpt_coefficient_mu 5.608
_exptl_absorpt_correction_T_max 0.3345
_exptl_absorpt_correction_T_min 0.2070
_exptl_absorpt_correction_type multi-scan
_exptl_absorpt_process_details sadabs
_exptl_crystal_colour orange
_exptl_crystal_density_diffrn 2.214
_exptl_crystal_density_method 'not measured'
_exptl_crystal_description block
_exptl_crystal_F_000 904
_exptl_crystal_size_max 0.41
_exptl_crystal_size_mid 0.32
_exptl_crystal_size_min 0.25
_refine_diff_density_max 0.288
_refine_diff_density_min -1.549
_refine_diff_density_rms 0.158
_refine_ls_extinction_method none
_refine_ls_goodness_of_fit_ref 1.041
_refine_ls_hydrogen_treatment constr
_refine_ls_matrix_type full
_refine_ls_number_parameters 105
_refine_ls_number_reflns 1323
_refine_ls_number_restraints 0
_refine_ls_restrained_S_all 1.041
_refine_ls_R_factor_all 0.0219
_refine_ls_R_factor_gt 0.0196
_refine_ls_shift/su_max 0.000
_refine_ls_shift/su_mean 0.000
_refine_ls_structure_factor_coef Fsqd
_refine_ls_weighting_details 'calc w=1/[\s^2^(Fo^2^)+(0.0346P)^2^+1.5666P] where P=(Fo^2^+2Fc^2^)/3'
_refine_ls_weighting_scheme calc
_refine_ls_wR_factor_gt 0.0533
_refine_ls_wR_factor_ref 0.0555
_reflns_number_gt 1188
_reflns_number_total 1323
_reflns_threshold_expression >2sigma(I)
_cod_data_source_file c4ra12714e2.cif
_cod_data_source_block 8
_cod_depositor_comments
;
The following automatic conversions were performed:

'_symmetry_cell_setting' value 'Orthorhombic' changed to
'orthorhombic' according to
/usr/data/users/saulius/crontab/automatic-downloads/rss-feeds/RSC/lib/dictionaries/cif_core.dic
dictionary named 'cif_core.dic' version 2.4.2 from 2011-04-26.

Automatic conversion script
Id: cif_fix_values 2935 2014-11-11 08:27:57Z andrius 
;
_cod_original_sg_symbol_H-M Pbcn
_cod_database_code 7218963

loop_
_symmetry_equiv_pos_as_xyz
'x, y, z'
'-x+1/2, -y+1/2, z+1/2'
'-x, y, -z+1/2'
'x+1/2, -y+1/2, -z'
'-x, -y, -z'
'x-1/2, y-1/2, -z-1/2'
'x, -y, z-1/2'
'-x-1/2, y-1/2, z'

loop_
_atom_site_label
_atom_site_type_symbol
_atom_site_fract_x
_atom_site_fract_y
_atom_site_fract_z
_atom_site_U_iso_or_equiv
_atom_site_adp_type
_atom_site_occupancy
_atom_site_symmetry_multiplicity
_atom_site_calc_flag
_atom_site_refinement_flags
Ho1 Ho 0.5000 0.289663(8) 0.7500 0.01278(10) Uani 1 2 d S
O1 O 0.2935(3) 0.27143(10) 0.5748(3) 0.0338(6) Uani 1 1 d .
O2 O 0.1141(2) 0.30272(10) 0.3871(3) 0.0251(5) Uani 1 1 d .
O3 O 0.3906(2) 0.56357(9) 0.6562(3) 0.0250(5) Uani 1 1 d .
H3D H 0.5000 0.5703 0.7500 0.037 Uiso 1 2 d SR
O4 O 0.6548(3) 0.33062(10) 0.5326(3) 0.0391(6) Uani 1 1 d .
H2W H 0.6290 0.3607 0.4670 0.059 Uiso 1 1 d R
H1W H 0.7116 0.3010 0.4920 0.059 Uiso 1 1 d R
N1 N 0.3782(3) 0.39002(10) 0.6474(3) 0.0150(5) Uani 1 1 d .
C1 C 0.2557(3) 0.38189(13) 0.5409(3) 0.0174(6) Uani 1 1 d .
C2 C 0.1736(3) 0.43308(14) 0.4734(4) 0.0216(6) Uani 1 1 d .
H2 H 0.0896 0.4267 0.4003 0.026 Uiso 1 1 calc R
C3 C 0.2203(4) 0.49358(13) 0.5182(3) 0.0219(7) Uani 1 1 d .
H3W H 0.1653 0.5285 0.4765 0.026 Uiso 1 1 calc R
C4 C 0.3496(3) 0.50353(13) 0.6257(3) 0.0173(6) Uani 1 1 d .
C5 C 0.4294(3) 0.44884(12) 0.6918(3) 0.0143(5) Uani 1 1 d .
C6 C 0.2168(3) 0.31429(13) 0.4964(4) 0.0204(6) Uani 1 1 d .

loop_
_atom_site_aniso_label
_atom_site_aniso_U_11
_atom_site_aniso_U_22
_atom_site_aniso_U_33
_atom_site_aniso_U_23
_atom_site_aniso_U_13
_atom_site_aniso_U_12
Ho1 0.01373(15) 0.00884(14) 0.01576(15) 0.000 -0.00113(6) 0.000
O1 0.0394(13) 0.0130(10) 0.0491(14) -0.0009(10) -0.0300(12) -0.0008(9)
O2 0.0283(12) 0.0167(9) 0.0304(11) -0.0011(9) -0.0136(9) -0.0024(9)
O3 0.0356(12) 0.0089(9) 0.0304(11) 0.0021(8) -0.0048(10) 0.0008(8)
O4 0.0582(17) 0.0195(11) 0.0395(12) 0.0125(10) 0.0287(12) 0.0167(11)
N1 0.0153(11) 0.0120(11) 0.0178(11) -0.0012(9) -0.0002(9) 0.0007(9)
C1 0.0161(13) 0.0165(13) 0.0198(13) 0.0002(11) -0.0014(11) 0.0011(11)
C2 0.0188(14) 0.0212(14) 0.0247(14) -0.0001(12) -0.0049(12) 0.0028(12)
C3 0.0230(16) 0.0177(14) 0.0249(15) 0.0052(12) -0.0002(11) 0.0062(11)
C4 0.0216(14) 0.0127(13) 0.0175(13) 0.0007(10) 0.0045(11) 0.0013(11)
C5 0.0168(14) 0.0105(13) 0.0154(12) -0.0006(11) 0.0049(12) -0.0006(11)
C6 0.0199(16) 0.0168(14) 0.0244(14) -0.0028(12) -0.0053(12) -0.0026(12)

loop_
_atom_type_symbol
_atom_type_description
_atom_type_scat_dispersion_real
_atom_type_scat_dispersion_imag
_atom_type_scat_source
C C 0.0033 0.0016 'International Tables Vol C Tables 4.2.6.8 and 6.1.1.4'
H H 0.0000 0.0000 'International Tables Vol C Tables 4.2.6.8 and 6.1.1.4'
N N 0.0061 0.0033 'International Tables Vol C Tables 4.2.6.8 and 6.1.1.4'
O O 0.0106 0.0060 'International Tables Vol C Tables 4.2.6.8 and 6.1.1.4'
Ho Ho -0.2175 4.6783 'International Tables Vol C Tables 4.2.6.8 and 6.1.1.4'

loop_
_geom_angle_atom_site_label_1
_geom_angle_atom_site_label_2
_geom_angle_atom_site_label_3
_geom_angle
_geom_angle_site_symmetry_1
_geom_angle_site_symmetry_3
O1 Ho1 O1 160.58(11) . 3_656
O1 Ho1 O4 95.36(10) . 3_656
O1 Ho1 O4 91.75(10) 3_656 3_656
O1 Ho1 O4 91.75(10) . .
O1 Ho1 O4 95.36(10) 3_656 .
O4 Ho1 O4 136.90(11) 3_656 .
O1 Ho1 O2 83.69(8) . 4_556
O1 Ho1 O2 80.82(8) 3_656 4_556
O4 Ho1 O2 148.35(7) 3_656 4_556
O4 Ho1 O2 74.66(8) . 4_556
O1 Ho1 O2 80.82(8) . 2
O1 Ho1 O2 83.69(8) 3_656 2
O4 Ho1 O2 74.66(8) 3_656 2
O4 Ho1 O2 148.35(7) . 2
O2 Ho1 O2 73.96(10) 4_556 2
O1 Ho1 N1 131.71(7) . 3_656
O1 Ho1 N1 67.71(8) 3_656 3_656
O4 Ho1 N1 70.93(8) 3_656 3_656
O4 Ho1 N1 72.76(8) . 3_656
O2 Ho1 N1 131.53(8) 4_556 3_656
O2 Ho1 N1 133.78(8) 2 3_656
O1 Ho1 N1 67.71(8) . .
O1 Ho1 N1 131.71(7) 3_656 .
O4 Ho1 N1 72.76(8) 3_656 .
O4 Ho1 N1 70.93(8) . .
O2 Ho1 N1 133.78(8) 4_556 .
O2 Ho1 N1 131.53(8) 2 .
N1 Ho1 N1 64.00(11) 3_656 .
C6 O1 Ho1 125.17(18) . .
C6 O2 Ho1 138.04(18) . 2_554
C4 O3 H3D 115.4 . .
Ho1 O4 H2W 126.1 . .
Ho1 O4 H1W 109.3 . .
H2W O4 H1W 116.9 . .
C1 N1 C5 121.7(2) . .
C1 N1 Ho1 114.74(17) . .
C5 N1 Ho1 123.60(18) . .
N1 C1 C2 122.0(3) . .
N1 C1 C6 115.9(2) . .
C2 C1 C6 122.1(3) . .
C3 C2 C1 118.0(3) . .
C3 C2 H2 121.0 . .
C1 C2 H2 121.0 . .
C2 C3 C4 121.2(3) . .
C2 C3 H3W 119.4 . .
C4 C3 H3W 119.4 . .
O3 C4 C3 117.1(2) . .
O3 C4 C5 124.7(2) . .
C3 C4 C5 118.2(2) . .
N1 C5 C4 118.9(2) . .
N1 C5 C5 114.40(15) . 3_656
C4 C5 C5 126.75(16) . 3_656
O2 C6 O1 123.9(3) . .
O2 C6 C1 120.0(2) . .
O1 C6 C1 116.1(2) . .

loop_
_geom_bond_atom_site_label_1
_geom_bond_atom_site_label_2
_geom_bond_distance
_geom_bond_site_symmetry_2
Ho1 O1 2.271(2) .
Ho1 O1 2.271(2) 3_656
Ho1 O4 2.343(2) 3_656
Ho1 O4 2.343(2) .
Ho1 O2 2.430(2) 4_556
Ho1 O2 2.430(2) 2
Ho1 N1 2.486(2) 3_656
Ho1 N1 2.486(2) .
O1 C6 1.275(4) .
O2 C6 1.257(3) .
O2 Ho1 2.430(2) 2_554
O3 C4 1.331(3) .
O3 H3D 1.1994 .
O4 H2W 0.8501 .
O4 H1W 0.8501 .
N1 C1 1.352(4) .
N1 C5 1.357(3) .
C1 C2 1.389(4) .
C1 C6 1.501(4) .
C2 C3 1.378(4) .
C2 H2 0.9300 .
C3 C4 1.407(4) .
C3 H3W 0.9300 .
C4 C5 1.434(4) .
C5 C5 1.514(6) 3_656

loop_
_geom_hbond_atom_site_label_D
_geom_hbond_atom_site_label_H
_geom_hbond_atom_site_label_A
_geom_hbond_distance_DH
_geom_hbond_distance_HA
_geom_hbond_distance_DA
_geom_hbond_angle_DHA
_geom_hbond_site_symmetry_A
O4 H1W O1 0.85 1.76 2.591(3) 166.7 4_556
O4 H2W O3 0.85 1.88 2.717(3) 167.5 5_666

loop_
_geom_torsion_atom_site_label_1
_geom_torsion_atom_site_label_2
_geom_torsion_atom_site_label_3
_geom_torsion_atom_site_label_4
_geom_torsion
_geom_torsion_site_symmetry_1
_geom_torsion_site_symmetry_4
O1 Ho1 O1 C6 -175.4(3) 3_656 .
O4 Ho1 O1 C6 73.6(3) 3_656 .
O4 Ho1 O1 C6 -63.8(3) . .
O2 Ho1 O1 C6 -138.2(3) 4_556 .
O2 Ho1 O1 C6 147.1(3) 2 .
N1 Ho1 O1 C6 4.4(3) 3_656 .
N1 Ho1 O1 C6 4.7(2) . .
O1 Ho1 N1 C1 -0.75(18) . .
O1 Ho1 N1 C1 179.30(17) 3_656 .
O4 Ho1 N1 C1 -104.22(19) 3_656 .
O4 Ho1 N1 C1 99.4(2) . .
O2 Ho1 N1 C1 55.4(2) 4_556 .
O2 Ho1 N1 C1 -54.4(2) 2 .
N1 Ho1 N1 C1 179.0(2) 3_656 .
O1 Ho1 N1 C5 179.8(2) . .
O1 Ho1 N1 C5 -0.1(2) 3_656 .
O4 Ho1 N1 C5 76.4(2) 3_656 .
O4 Ho1 N1 C5 -80.0(2) . .
O2 Ho1 N1 C5 -124.05(19) 4_556 .
O2 Ho1 N1 C5 126.2(2) 2 .
N1 Ho1 N1 C5 -0.39(15) 3_656 .
C5 N1 C1 C2 -1.2(4) . .
Ho1 N1 C1 C2 179.3(2) . .
C5 N1 C1 C6 177.1(2) . .
Ho1 N1 C1 C6 -2.3(3) . .
N1 C1 C2 C3 0.0(4) . .
C6 C1 C2 C3 -178.3(3) . .
C1 C2 C3 C4 1.5(4) . .
C2 C3 C4 O3 177.1(3) . .
C2 C3 C4 C5 -1.7(4) . .
C1 N1 C5 C4 1.0(4) . .
Ho1 N1 C5 C4 -179.64(17) . .
C1 N1 C5 C5 -178.4(3) . 3_656
Ho1 N1 C5 C5 1.0(4) . 3_656
O3 C4 C5 N1 -178.3(2) . .
C3 C4 C5 N1 0.5(4) . .
O3 C4 C5 C5 1.0(5) . 3_656
C3 C4 C5 C5 179.7(3) . 3_656
Ho1 O2 C6 O1 -2.2(5) 2_554 .
Ho1 O2 C6 C1 177.64(19) 2_554 .
Ho1 O1 C6 O2 172.3(2) . .
Ho1 O1 C6 C1 -7.6(4) . .
N1 C1 C6 O2 -173.7(2) . .
C2 C1 C6 O2 4.6(4) . .
N1 C1 C6 O1 6.1(4) . .
C2 C1 C6 O1 -175.5(3) . .
